data_7056601
loop_
_publ_author_name
'Zhang, Mei-Li'
'Wang, Ji-Jiang'
'Ma, Zhen-Zhen'
'Qiao, Lei'

_publ_section_title
;
 Color tunable entangled coordination polymers based on long flexible
 bis(imidazole) ligands and phenylenediacetate
;
_journal_name_full 'New J. Chem.'
_journal_paper_doi 10.1039/C7NJ00645D
_journal_year 2017
_chemical_formula_moiety 'C27 H23 Cd N4 O4, 2(H2 O)'
_chemical_formula_sum 'C27 H27 Cd N4 O6'
_chemical_formula_weight 615.95
_chemical_name_systematic
;
 ?
;
_space_group_crystal_system monoclinic
_space_group_IT_number 14
_space_group_name_Hall '-P 2ybc'
_space_group_name_H-M_alt 'P 1 21/c 1'
_symmetry_Int_Tables_number 14
_symmetry_space_group_name_Hall '-P 2ybc'
_symmetry_space_group_name_H-M 'P 1 21/c 1'
_atom_sites_solution_primary direct
_audit_creation_date 2017-06-06
_audit_creation_method
;
Olex2 1.2
(compiled 2017.03.28 svn.r3405 for OlexSys, GUI svn.r5337)
;
_audit_update_record
;
2017-09-12 deposited with the CCDC.
2017-09-12 downloaded from the CCDC.
;
_cell_angle_alpha 90
_cell_angle_beta 110.762(1)
_cell_angle_gamma 90
_cell_formula_units_Z 4
_cell_length_a 16.5928(12)
_cell_length_b 10.6712(8)
_cell_length_c 16.0573(11)
_cell_measurement_reflns_used 4705
_cell_measurement_temperature 296(2)
_cell_measurement_theta_max 26.76
_cell_measurement_theta_min 2.32
_cell_volume 2658.6(3)
_computing_cell_refinement 'Bruker SMART'
_computing_data_collection 'Bruker SMART'
_computing_data_reduction 'Bruker SAINT'
_computing_molecular_graphics 'Olex2 (Dolomanov et al., 2009)'
_computing_publication_material 'Olex2 (Dolomanov et al., 2009)'
_computing_structure_refinement 'olex2.refine (Bourhis et al., 2015)'
_computing_structure_solution 'SIR2004 (Burla et al., 2007)'
_diffrn_ambient_temperature 296.15
_diffrn_measured_fraction_theta_full 0.9992
_diffrn_measured_fraction_theta_max 0.9992
_diffrn_measurement_device_type 'CCD area detector'
_diffrn_measurement_method 'phi and omega scans'
_diffrn_radiation_monochromator graphite
_diffrn_radiation_type 'Mo K\a'
_diffrn_radiation_wavelength 0.71073
_diffrn_reflns_av_R_equivalents 0.0240
_diffrn_reflns_av_unetI/netI 0.0298
_diffrn_reflns_limit_h_max 20
_diffrn_reflns_limit_h_min -18
_diffrn_reflns_limit_k_max 13
_diffrn_reflns_limit_k_min -13
_diffrn_reflns_limit_l_max 20
_diffrn_reflns_limit_l_min -17
_diffrn_reflns_number 14646
_diffrn_reflns_theta_full 25.4989
_diffrn_reflns_theta_max 25.50
_diffrn_reflns_theta_min 1.31
_exptl_absorpt_coefficient_mu 0.870
_exptl_absorpt_correction_T_max 0.8119
_exptl_absorpt_correction_T_min 0.8055
_exptl_absorpt_correction_type none
_exptl_crystal_colour colorless
_exptl_crystal_density_diffrn 1.5388
_exptl_crystal_density_method none
_exptl_crystal_description block
_exptl_crystal_F_000 1249.3509
_exptl_crystal_size_max 0.26
_exptl_crystal_size_mid 0.25
_exptl_crystal_size_min 0.25
_refine_diff_density_max 0.5440
_refine_diff_density_min -0.3928
_refine_diff_density_rms 0.0800
_refine_ls_d_res_high 0.8255
_refine_ls_d_res_low 15.5153
_refine_ls_goodness_of_fit_ref 1.0270
_refine_ls_hydrogen_treatment constr
_refine_ls_matrix_type full
_refine_ls_number_constraints 49
_refine_ls_number_parameters 343
_refine_ls_number_reflns 4934
_refine_ls_number_restraints 0
_refine_ls_restrained_S_all 1.0270
_refine_ls_R_factor_all 0.0413
_refine_ls_R_factor_gt 0.0285
_refine_ls_shift/su_max 0.0004
_refine_ls_shift/su_mean 0.0000
_refine_ls_structure_factor_coef Fsqd
_refine_ls_weighting_details 'w=1/[\s^2^(Fo^2^)+(0.0317P)^2^+1.7064P] where P=(Fo^2^+2Fc^2^)/3'
_refine_ls_weighting_scheme calc
_refine_ls_wR_factor_gt 0.0649
_refine_ls_wR_factor_ref 0.0737
_reflns_Friedel_coverage 0.0
_reflns_limit_h_max 18
_reflns_limit_h_min -20
_reflns_limit_k_max 12
_reflns_limit_k_min 0
_reflns_limit_l_max 19
_reflns_limit_l_min 0
_reflns_number_gt 3964
_reflns_number_total 4934
_reflns_threshold_expression I>=2u(I)
_cod_data_source_file c7nj00645d2.cif
_cod_data_source_block 5
_cod_database_code 7056601
_olex2_refinement_description
;
1. Fixed Uiso
 At 1.2 times of:
  All C(H) groups, {H8a,H8b} of C8, {H9a,H9b} of C9, {H14a,H14b} of C14
 At 1.5 times of:
  All O(H,H) groups, {H6a,H6b} of C27
2.a Riding coordinates:
 O5(H5a,H5b), C27(H6a,H6b)
2.b Secondary CH2 refined with riding coordinates:
 C8(H8a,H8b), C9(H9a,H9b), C14(H14a,H14b)
2.c Aromatic/amide H refined with riding coordinates:
 C2(H2), C3(H3), C4(H4), C5(H5), C11(H11), C12(H12), C13(H13), C15(H15),
 C17(H17), C18(H18), C19(H19), C20(H20), C21(H21), C24(H24), C25(H25), C26(H26),
  C27(H27)
;
_olex2_submission_special_instructions 'No special instructions were received'

loop_
_space_group_symop_id
_space_group_symop_operation_xyz
1 x,y,z
2 -x,y+1/2,-z+1/2
3 -x,-y,-z
4 x,-y-1/2,z-1/2

loop_
_atom_site_label
_atom_site_type_symbol
_atom_site_fract_x
_atom_site_fract_y
_atom_site_fract_z
_atom_site_U_iso_or_equiv
_atom_site_adp_type
_atom_site_occupancy
_atom_site_refinement_flags_posn
Cd1 Cd 0.223679(13) 0.43776(2) 0.311552(14) 0.03920(8) Uani 1.000000 .
N1 N 0.34655(16) 0.5538(2) 0.37864(17) 0.0442(6) Uani 1.000000 .
N2 N 0.44609(15) 0.6625(2) 0.48029(16) 0.0416(6) Uani 1.000000 .
N3 N 0.09463(16) 0.3532(2) 0.21211(17) 0.0446(6) Uani 1.000000 .
N4 N 0.13235(16) 0.5998(2) 0.22922(16) 0.0432(6) Uani 1.000000 .
O1 O 0.17755(16) 0.5135(2) 0.42914(15) 0.0629(6) Uani 1.000000 .
O2 O 0.23169(19) 0.3267(2) 0.44775(16) 0.0706(7) Uani 1.000000 .
O3 O 0.29602(15) 0.2417(2) 0.78868(15) 0.0574(6) Uani 1.000000 .
O4 O 0.28305(16) 0.0944(2) 0.68939(16) 0.0625(6) Uani 1.000000 .
O5 O 0.21532(18) 0.0815(3) 0.50127(19) 0.0870(9) Uani 1.000000 .
H5a H 0.21928(18) 0.0040(3) 0.51432(19) 0.1304(13) Uiso 1.000000 R
H5b H 0.23973(18) 0.1243(3) 0.54813(19) 0.1304(13) Uiso 1.000000 R
O6 O 0.2244(2) 0.4924(4) 0.8319(2) 0.1168(12) Uani 1.000000 .
C1 C 0.2741(2) 0.4844(3) 0.63259(19) 0.0446(7) Uani 1.000000 .
C2 C 0.2714(3) 0.6138(4) 0.6415(3) 0.0642(10) Uani 1.000000 .
H2 H 0.2231(3) 0.6577(4) 0.6058(3) 0.0770(12) Uiso 1.000000 R
C3 C 0.3384(4) 0.6784(5) 0.7019(3) 0.0874(15) Uani 1.000000 .
H3 H 0.3352(4) 0.7649(5) 0.7067(3) 0.1049(18) Uiso 1.000000 R
C4 C 0.4091(3) 0.6160(6) 0.7542(3) 0.0886(15) Uani 1.000000 .
H4 H 0.4539(3) 0.6594(6) 0.7961(3) 0.1063(19) Uiso 1.000000 R
C5 C 0.4150(2) 0.4891(5) 0.7455(2) 0.0703(11) Uani 1.000000 .
H5 H 0.4646(2) 0.4477(5) 0.7810(2) 0.0843(14) Uiso 1.000000 R
C6 C 0.3482(2) 0.4201(3) 0.6846(2) 0.0494(8) Uani 1.000000 .
C7 C 0.20177(19) 0.4184(3) 0.4747(2) 0.0444(7) Uani 1.000000 .
C8 C 0.1979(2) 0.4160(3) 0.56800(19) 0.0463(8) Uani 1.000000 .
H8a H 0.1979(2) 0.3298(3) 0.58725(19) 0.0556(9) Uiso 1.000000 R
H8b H 0.1449(2) 0.4552(3) 0.56724(19) 0.0556(9) Uiso 1.000000 R
C9 C 0.3574(2) 0.2814(3) 0.6773(2) 0.0564(9) Uani 1.000000 .
H9a H 0.3385(2) 0.2596(3) 0.6146(2) 0.0677(11) Uiso 1.000000 R
H9b H 0.4181(2) 0.2603(3) 0.7035(2) 0.0677(11) Uiso 1.000000 R
C10 C 0.3078(2) 0.2005(4) 0.7211(2) 0.0499(8) Uani 1.000000 .
C11 C 0.3651(2) 0.6219(3) 0.4515(2) 0.0461(7) Uani 1.000000 .
H11 H 0.3260(2) 0.6396(3) 0.4795(2) 0.0553(9) Uiso 1.000000 R
C12 C 0.4211(2) 0.5520(3) 0.3600(2) 0.0455(7) Uani 1.000000 .
H12 H 0.4280(2) 0.5115(3) 0.3117(2) 0.0545(9) Uiso 1.000000 R
C13 C 0.4825(2) 0.6175(3) 0.4221(2) 0.0475(8) Uani 1.000000 .
H13 H 0.5389(2) 0.6300(3) 0.4250(2) 0.0570(9) Uiso 1.000000 R
C14 C 0.4876(2) 0.7447(3) 0.5567(2) 0.0524(9) Uani 1.000000 .
H14a H 0.4548(2) 0.7433(3) 0.5961(2) 0.0629(10) Uiso 1.000000 R
H14b H 0.5450(2) 0.7134(3) 0.5897(2) 0.0629(10) Uiso 1.000000 R
C15 C 0.5680(2) 0.9187(3) 0.5159(2) 0.0507(8) Uani 1.000000 .
H15 H 0.6144(2) 0.8643(3) 0.5266(2) 0.0608(10) Uiso 1.000000 R
C16 C 0.49392(19) 0.8778(3) 0.52786(19) 0.0426(7) Uani 1.000000 .
C17 C 0.4264(2) 0.9599(3) 0.5118(2) 0.0522(8) Uani 1.000000 .
H17 H 0.3762(2) 0.9336(3) 0.5197(2) 0.0627(10) Uiso 1.000000 R
C18 C 0.0788(2) 0.2296(3) 0.2058(2) 0.0552(9) Uani 1.000000 .
H18 H 0.1194(2) 0.1756(3) 0.2436(2) 0.0662(10) Uiso 1.000000 R
C19 C 0.0045(2) 0.1795(4) 0.1452(3) 0.0655(10) Uani 1.000000 .
H19 H -0.0051(2) 0.0934(4) 0.1424(3) 0.0786(12) Uiso 1.000000 R
C20 C -0.0546(3) 0.2589(4) 0.0896(3) 0.0747(11) Uani 1.000000 .
H20 H -0.1053(3) 0.2274(4) 0.0484(3) 0.0896(14) Uiso 1.000000 R
C21 C -0.0393(2) 0.3853(4) 0.0946(2) 0.0631(10) Uani 1.000000 .
H21 H -0.0792(2) 0.4400(4) 0.0566(2) 0.0757(12) Uiso 1.000000 R
C22 C 0.03670(19) 0.4308(3) 0.1570(2) 0.0435(7) Uani 1.000000 .
C23 C 0.05629(19) 0.5673(3) 0.16840(19) 0.0422(7) Uani 1.000000 .
C24 C -0.0020(2) 0.6576(3) 0.1206(2) 0.0616(9) Uani 1.000000 .
H24 H -0.0544(2) 0.6343(3) 0.0780(2) 0.0740(11) Uiso 1.000000 R
C25 C 0.0189(2) 0.7828(4) 0.1373(3) 0.0681(10) Uani 1.000000 .
H25 H -0.0193(2) 0.8443(4) 0.1054(3) 0.0817(13) Uiso 1.000000 R
C26 C 0.0955(2) 0.8157(3) 0.2004(3) 0.0627(9) Uani 1.000000 .
H26 H 0.1102(2) 0.8994(3) 0.2134(3) 0.0752(11) Uiso 1.000000 R
C27 C 0.1509(2) 0.7206(3) 0.2447(2) 0.0539(8) Uani 1.000000 .
H27 H 0.2037(2) 0.7423(3) 0.2874(2) 0.0647(10) Uiso 1.000000 R
H6a H 0.2200(2) 0.4397(3) 0.8709(2) 0.0809(13) Uiso 1.000000 R
H6b H 0.2779(2) 0.4979(3) 0.8374(2) 0.0809(13) Uiso 1.000000 R

loop_
_atom_site_aniso_label
_atom_site_aniso_U_11
_atom_site_aniso_U_22
_atom_site_aniso_U_33
_atom_site_aniso_U_12
_atom_site_aniso_U_13
_atom_site_aniso_U_23
Cd1 0.03654(13) 0.04117(13) 0.03488(13) 0.00030(10) 0.00647(9) -0.00459(10)
N1 0.0405(14) 0.0436(14) 0.0455(15) -0.0038(12) 0.0117(12) -0.0053(12)
N2 0.0415(14) 0.0345(13) 0.0426(15) -0.0068(11) 0.0073(12) 0.0016(11)
N3 0.0411(14) 0.0436(15) 0.0467(15) -0.0038(12) 0.0124(12) -0.0042(12)
N4 0.0417(14) 0.0424(14) 0.0420(15) -0.0019(11) 0.0104(12) -0.0001(11)
O1 0.0672(16) 0.0717(16) 0.0483(14) 0.0199(13) 0.0186(12) 0.0170(13)
O2 0.112(2) 0.0552(15) 0.0541(15) 0.0108(15) 0.0415(15) 0.0005(12)
O3 0.0581(14) 0.0712(16) 0.0451(13) -0.0106(12) 0.0208(12) 0.0077(12)
O4 0.0737(17) 0.0617(16) 0.0539(15) -0.0004(13) 0.0249(13) 0.0097(12)
O5 0.085(2) 0.081(2) 0.080(2) -0.0085(16) 0.0107(17) -0.0163(15)
O6 0.084(2) 0.150(3) 0.105(3) 0.007(2) 0.020(2) 0.036(2)
C1 0.0485(19) 0.057(2) 0.0320(16) -0.0063(15) 0.0188(15) -0.0017(14)
C2 0.083(3) 0.061(2) 0.058(2) -0.006(2) 0.038(2) -0.0066(19)
C3 0.129(4) 0.074(3) 0.080(3) -0.045(3) 0.064(3) -0.032(3)
C4 0.092(4) 0.121(4) 0.060(3) -0.062(3) 0.035(3) -0.029(3)
C5 0.057(2) 0.109(3) 0.041(2) -0.030(2) 0.0131(18) 0.002(2)
C6 0.0477(18) 0.071(2) 0.0333(16) -0.0144(17) 0.0190(15) 0.0052(15)
C7 0.0336(16) 0.057(2) 0.0384(17) -0.0067(14) 0.0070(14) 0.0001(15)
C8 0.0413(17) 0.057(2) 0.0403(17) 0.0003(14) 0.0139(14) 0.0023(14)
C9 0.0435(19) 0.072(2) 0.055(2) 0.0065(17) 0.0201(17) 0.0197(18)
C10 0.0353(16) 0.064(2) 0.0441(19) 0.0062(16) 0.0068(15) 0.0199(17)
C11 0.0434(18) 0.0451(18) 0.0495(19) -0.0037(14) 0.0160(15) -0.0062(15)
C12 0.0507(18) 0.0382(17) 0.0488(18) -0.0025(14) 0.0194(15) -0.0020(14)
C13 0.0394(17) 0.0423(17) 0.061(2) -0.0059(14) 0.0182(16) 0.0075(15)
C14 0.060(2) 0.0445(18) 0.0399(18) -0.0131(16) 0.0016(16) 0.0003(14)
C15 0.0415(18) 0.0430(19) 0.060(2) -0.0005(14) 0.0082(16) -0.0035(15)
C16 0.0440(18) 0.0384(16) 0.0354(16) -0.0105(14) 0.0019(14) -0.0057(13)
C17 0.0418(18) 0.050(2) 0.061(2) -0.0108(15) 0.0138(16) -0.0017(16)
C18 0.053(2) 0.047(2) 0.064(2) -0.0028(16) 0.0195(18) -0.0060(16)
C19 0.065(2) 0.051(2) 0.082(3) -0.0134(19) 0.027(2) -0.018(2)
C20 0.062(2) 0.073(3) 0.074(3) -0.020(2) 0.006(2) -0.022(2)
C21 0.053(2) 0.063(2) 0.057(2) -0.0049(18) 0.0009(18) -0.0049(18)
C22 0.0365(16) 0.0515(18) 0.0393(16) -0.0035(15) 0.0095(13) -0.0033(15)
C23 0.0379(16) 0.0507(18) 0.0363(16) -0.0006(14) 0.0112(13) 0.0021(14)
C24 0.046(2) 0.063(2) 0.064(2) 0.0027(17) 0.0047(18) 0.0086(18)
C25 0.055(2) 0.059(2) 0.080(3) 0.0117(18) 0.012(2) 0.020(2)
C26 0.066(2) 0.0409(19) 0.079(3) 0.0017(17) 0.023(2) 0.0096(18)
C27 0.0484(19) 0.050(2) 0.059(2) -0.0062(15) 0.0124(17) 0.0003(16)

loop_
_atom_type_symbol
_atom_type_scat_dispersion_real
_atom_type_scat_dispersion_imag
_atom_type_scat_Cromer_Mann_a1
_atom_type_scat_Cromer_Mann_a2
_atom_type_scat_Cromer_Mann_a3
_atom_type_scat_Cromer_Mann_a4
_atom_type_scat_Cromer_Mann_b1
_atom_type_scat_Cromer_Mann_b2
_atom_type_scat_Cromer_Mann_b3
_atom_type_scat_Cromer_Mann_b4
_atom_type_scat_Cromer_Mann_c
_atom_type_scat_source
_atom_type_scat_dispersion_source
H 0.00000 0.00000 0.49300 0.32291 0.14019 0.04081 10.51090 26.12570 3.14236 57.79970 0.0030380000826 'International Tables Volume C Table 6.1.1.4 (pp. 500-502)' 'Henke, Gullikson and Davis, At. Data and Nucl. Data Tables, 1993, 54, 2'
C 0.00347 0.00161 2.31000 1.02000 1.58860 0.86500 20.84390 10.20750 0.56870 51.65120 0.215599998832 'International Tables Volume C Table 6.1.1.4 (pp. 500-502)' 'Henke, Gullikson and Davis, At. Data and Nucl. Data Tables, 1993, 54, 2'
Cd -0.80532 1.22853 19.22140 17.64440 4.46100 1.60290 0.59460 6.90890 24.70080 87.48250 5.06939983368 'International Tables Volume C Table 6.1.1.4 (pp. 500-502)' 'Henke, Gullikson and Davis, At. Data and Nucl. Data Tables, 1993, 54, 2'
O 0.01158 0.00611 3.04850 2.28680 1.54630 0.86700 13.27710 5.70110 0.32390 32.90890 0.250800013542 'International Tables Volume C Table 6.1.1.4 (pp. 500-502)' 'Henke, Gullikson and Davis, At. Data and Nucl. Data Tables, 1993, 54, 2'
N 0.00653 0.00323 12.21260 3.13220 2.01250 1.16630 0.00570 9.89330 28.99750 0.58260 -11.5290002823 'International Tables Volume C Table 6.1.1.4 (pp. 500-502)' 'Henke, Gullikson and Davis, At. Data and Nucl. Data Tables, 1993, 54, 2'

loop_
_geom_angle_atom_site_label_1
_geom_angle_atom_site_label_2
_geom_angle_atom_site_label_3
_geom_angle
_geom_angle_site_symmetry_1
_geom_angle_site_symmetry_3
N3 Cd1 N1 165.32(9) . .
N4 Cd1 N1 98.85(9) . .
N4 Cd1 N3 69.66(8) . .
O1 Cd1 N1 85.85(9) . .
O1 Cd1 N3 101.23(9) . .
O1 Cd1 N4 82.81(8) . .
O2 Cd1 N1 94.80(9) . .
O2 Cd1 N3 99.73(9) . .
O2 Cd1 N4 132.29(9) . .
O2 Cd1 O1 52.80(8) . .
O3 Cd1 N1 95.43(8) 4_565 .
O3 Cd1 N3 88.51(8) 4_565 .
O3 Cd1 N4 140.02(8) 4_565 .
O3 Cd1 O1 135.55(8) 4_565 .
O3 Cd1 O2 82.91(8) 4_565 .
O4 Cd1 N1 84.92(8) 4_565 .
O4 Cd1 N3 86.10(8) 4_565 .
O4 Cd1 N4 90.82(9) 4_565 .
O4 Cd1 O1 167.85(8) 4_565 .
O4 Cd1 O2 135.99(9) 4_565 .
O4 Cd1 O3 53.47(8) 4_565 4_565
C11 N1 Cd1 127.0(2) . .
C12 N1 Cd1 127.45(19) . .
C12 N1 C11 104.9(2) . .
C13 N2 C11 106.6(3) . .
C14 N2 C11 127.1(3) . .
C14 N2 C13 126.3(3) . .
C18 N3 Cd1 122.4(2) . .
C22 N3 Cd1 118.7(2) . .
C22 N3 C18 118.9(3) . .
C23 N4 Cd1 118.0(2) . .
C27 N4 Cd1 122.9(2) . .
C27 N4 C23 118.9(3) . .
C7 O1 Cd1 93.5(2) . .
C7 O2 Cd1 91.64(19) . .
C10 O3 Cd1 95.4(2) . 4_566
C10 O4 Cd1 88.2(2) . 4_566
H5b O5 H5a 109.5 . .
H6b O6 H6a 108.6(5) . .
C6 C1 C2 118.6(3) . .
C8 C1 C2 120.1(3) . .
C8 C1 C6 121.2(3) . .
H2 C2 C1 119.2(2) . .
C3 C2 C1 121.6(4) . .
C3 C2 H2 119.2(3) . .
H3 C3 C2 120.0(3) . .
C4 C3 C2 119.9(5) . .
C4 C3 H3 120.0(3) . .
H4 C4 C3 120.0(3) . .
C5 C4 C3 120.1(4) . .
C5 C4 H4 120.0(3) . .
H5 C5 C4 119.2(3) . .
C6 C5 C4 121.7(4) . .
C6 C5 H5 119.2(3) . .
C5 C6 C1 118.1(4) . .
C9 C6 C1 122.1(3) . .
C9 C6 C5 119.9(4) . .
O2 C7 O1 121.9(3) . .
C8 C7 O1 118.7(3) . .
C8 C7 O2 119.4(3) . .
C7 C8 C1 110.6(2) . .
H8a C8 C1 109.53(18) . .
H8a C8 C7 109.53(18) . .
H8b C8 C1 109.53(17) . .
H8b C8 C7 109.53(17) . .
H8b C8 H8a 108.1 . .
H9a C9 C6 108.32(18) . .
H9b C9 C6 108.32(18) . .
H9b C9 H9a 107.4 . .
C10 C9 C6 115.9(3) . .
C10 C9 H9a 108.3(2) . .
C10 C9 H9b 108.32(17) . .
O4 C10 O3 122.9(3) . .
C9 C10 O3 118.6(3) . .
C9 C10 O4 118.5(3) . .
N2 C11 N1 112.2(3) . .
H11 C11 N1 123.92(17) . .
H11 C11 N2 123.92(18) . .
H12 C12 N1 125.17(17) . .
C13 C12 N1 109.7(3) . .
C13 C12 H12 125.17(19) . .
C12 C13 N2 106.7(3) . .
H13 C13 N2 126.64(16) . .
H13 C13 C12 126.64(19) . .
H14a C14 N2 109.28(17) . .
H14b C14 N2 109.28(17) . .
H14b C14 H14a 107.9 . .
C16 C14 N2 111.7(2) . .
C16 C14 H14a 109.28(18) . .
C16 C14 H14b 109.28(18) . .
C16 C15 H15 119.84(19) . .
C17 C15 H15 119.8(2) 3_676 .
C17 C15 C16 120.3(3) 3_676 .
C15 C16 C14 120.1(3) . .
C17 C16 C14 121.2(3) . .
C17 C16 C15 118.7(3) . .
C16 C17 C15 121.0(3) . 3_676
H17 C17 C15 119.5(2) . 3_676
H17 C17 C16 119.52(19) . .
H18 C18 N3 118.77(19) . .
C19 C18 N3 122.5(3) . .
C19 C18 H18 118.8(2) . .
H19 C19 C18 120.8(2) . .
C20 C19 C18 118.4(4) . .
C20 C19 H19 120.8(2) . .
H20 C20 C19 120.0(2) . .
C21 C20 C19 120.0(4) . .
C21 C20 H20 120.0(2) . .
H21 C21 C20 120.4(2) . .
C22 C21 C20 119.2(4) . .
C22 C21 H21 120.4(2) . .
C21 C22 N3 121.1(3) . .
C23 C22 N3 116.7(3) . .
C23 C22 C21 122.2(3) . .
C22 C23 N4 116.8(3) . .
C24 C23 N4 121.0(3) . .
C24 C23 C22 122.1(3) . .
H24 C24 C23 120.5(2) . .
C25 C24 C23 119.1(3) . .
C25 C24 H24 120.5(2) . .
H25 C25 C24 120.1(2) . .
C26 C25 C24 119.8(3) . .
C26 C25 H25 120.1(2) . .
H26 C26 C25 121.0(2) . .
C27 C26 C25 117.9(3) . .
C27 C26 H26 121.0(2) . .
C26 C27 N4 123.2(3) . .
H27 C27 N4 118.40(18) . .
H27 C27 C26 118.4(2) . .

loop_
_geom_bond_atom_site_label_1
_geom_bond_atom_site_label_2
_geom_bond_distance
_geom_bond_site_symmetry_2
Cd1 N1 2.301(2) .
Cd1 N3 2.350(2) .
Cd1 N4 2.369(2) .
Cd1 O1 2.414(2) .
Cd1 O2 2.449(2) .
Cd1 O3 2.357(2) 4_565
Cd1 O4 2.511(2) 4_565
N1 C11 1.317(4) .
N1 C12 1.371(4) .
N2 C11 1.330(4) .
N2 C13 1.366(4) .
N2 C14 1.467(4) .
N3 C18 1.343(4) .
N3 C22 1.337(4) .
N4 C23 1.339(4) .
N4 C27 1.328(4) .
O1 C7 1.232(4) .
O2 C7 1.242(4) .
O3 C10 1.248(4) .
O4 C10 1.250(4) .
O5 H5a 0.8500 .
O5 H5b 0.8500 .
O6 H6a 0.864(5) .
O6 H6b 0.863(5) .
C1 C2 1.391(5) .
C1 C6 1.398(5) .
C1 C8 1.509(4) .
C2 H2 0.9300 .
C2 C3 1.373(6) .
C3 H3 0.9300 .
C3 C4 1.351(7) .
C4 H4 0.9300 .
C4 C5 1.368(7) .
C5 H5 0.9300 .
C5 C6 1.399(5) .
C6 C9 1.497(5) .
C7 C8 1.522(4) .
C8 H8a 0.9700 .
C8 H8b 0.9700 .
C9 H9a 0.9700 .
C9 H9b 0.9700 .
C9 C10 1.526(4) .
C11 H11 0.9300 .
C12 H12 0.9300 .
C12 C13 1.342(4) .
C13 H13 0.9300 .
C14 H14a 0.9700 .
C14 H14b 0.9700 .
C14 C16 1.509(4) .
C15 H15 0.9300 .
C15 C16 1.380(4) .
C15 C17 1.384(4) 3_676
C16 C17 1.373(4) .
C17 H17 0.9300 .
C18 H18 0.9300 .
C18 C19 1.379(5) .
C19 H19 0.9300 .
C19 C20 1.362(5) .
C20 H20 0.9300 .
C20 C21 1.369(5) .
C21 H21 0.9300 .
C21 C22 1.391(4) .
C22 C23 1.490(4) .
C23 C24 1.389(4) .
C24 H24 0.9300 .
C24 C25 1.381(5) .
C25 H25 0.9300 .
C25 C26 1.362(5) .
C26 H26 0.9300 .
C26 C27 1.385(5) .
C27 H27 0.9300 .
